data_7105862
loop_
_publ_author_name
'Jian-Bin Lin'
'Wei Xue'
'Jie-Peng Zhang'
'Xiao-Ming Chen'

_publ_section_title
;
 An ionic porous coordination framework exhibiting high CO2 affinity and
 CO2/CH4 selectivity
;
_journal_name_full Chem.Commun.
_journal_page_first 926
_journal_paper_doi 10.1039/c0cc04089d
_journal_volume 47
_journal_year 2011
_chemical_formula_sum 'C31 H32 Cl4 Co3 N10 O3'
_chemical_formula_weight 911.26
_chemical_name_systematic
;
?
;
_space_group_IT_number 15
_symmetry_cell_setting monoclinic
_symmetry_space_group_name_Hall '-C 2yc'
_symmetry_space_group_name_H-M 'C 1 2/c 1'
_atom_sites_solution_hydrogens geom
_atom_sites_solution_primary direct
_atom_sites_solution_secondary difmap
_audit_creation_method SHELXL-97
_cell_angle_alpha 90.00
_cell_angle_beta 90.865(4)
_cell_angle_gamma 90.00
_cell_formula_units_Z 4
_cell_length_a 20.545(5)
_cell_length_b 15.456(4)
_cell_length_c 13.721(4)
_cell_measurement_reflns_used 2443
_cell_measurement_temperature 120(2)
_cell_measurement_theta_max 22.8945
_cell_measurement_theta_min 2.2085
_cell_volume 4357(2)
_computing_cell_refinement 'SAINT+ Ver. 6.22, Bruker AXS Inc., 2001.'
_computing_data_collection 'SMART Bruker AXS Inc., 1998.'
_computing_data_reduction 'SAINT+ Ver. 6.22, Bruker AXS Inc., 2001.'
_computing_molecular_graphics 'SHELXTL Ver. 6.12, (Sheldrick, 2000)'
_computing_publication_material 'SHELXTL Ver. 6.12, (Sheldrick, 2000)'
_computing_structure_refinement 'SHELXTL Ver. 6.12, (Sheldrick, 2000)'
_computing_structure_solution 'SHELXTL Ver. 6.12, (Sheldrick, 2000)'
_diffrn_ambient_temperature 120(2)
_diffrn_measured_fraction_theta_full 1.000
_diffrn_measured_fraction_theta_max 1.000
_diffrn_measurement_device_type 'Bruker Apex CCd'
_diffrn_measurement_method '\w scan'
_diffrn_radiation_monochromator graphite
_diffrn_radiation_source 'fine-focus sealed tube'
_diffrn_radiation_type MoK\a
_diffrn_radiation_wavelength 0.71073
_diffrn_reflns_av_R_equivalents 0.0610
_diffrn_reflns_av_sigmaI/netI 0.0580
_diffrn_reflns_limit_h_max 24
_diffrn_reflns_limit_h_min -24
_diffrn_reflns_limit_k_max 18
_diffrn_reflns_limit_k_min -18
_diffrn_reflns_limit_l_max 16
_diffrn_reflns_limit_l_min -16
_diffrn_reflns_number 15296
_diffrn_reflns_theta_full 25.00
_diffrn_reflns_theta_max 25.00
_diffrn_reflns_theta_min 1.65
_exptl_absorpt_coefficient_mu 1.415
_exptl_absorpt_correction_T_max 0.9199
_exptl_absorpt_correction_T_min 0.7748
_exptl_absorpt_correction_type multi-scan
_exptl_absorpt_process_details SADABS
_exptl_crystal_colour blue
_exptl_crystal_density_diffrn 1.389
_exptl_crystal_density_method 'not measured'
_exptl_crystal_description block
_exptl_crystal_F_000 1844
_exptl_crystal_size_max 0.19
_exptl_crystal_size_mid 0.16
_exptl_crystal_size_min 0.06
_refine_diff_density_max 1.261
_refine_diff_density_min -0.531
_refine_diff_density_rms 0.116
_refine_ls_extinction_method none
_refine_ls_goodness_of_fit_ref 1.004
_refine_ls_hydrogen_treatment constr
_refine_ls_matrix_type full
_refine_ls_number_parameters 230
_refine_ls_number_reflns 3852
_refine_ls_number_restraints 9
_refine_ls_restrained_S_all 1.019
_refine_ls_R_factor_all 0.0905
_refine_ls_R_factor_gt 0.0614
_refine_ls_shift/su_max 0.003
_refine_ls_shift/su_mean 0.000
_refine_ls_structure_factor_coef Fsqd
_refine_ls_weighting_details 'calc w=1/[\s^2^(Fo^2^)+(0.1270P)^2^+0.0000P] where P=(Fo^2^+2Fc^2^)/3'
_refine_ls_weighting_scheme calc
_refine_ls_wR_factor_gt 0.1641
_refine_ls_wR_factor_ref 0.1911
_reflns_number_gt 2807
_reflns_number_total 3852
_reflns_threshold_expression >2sigma(I)
_cod_data_source_file C0CC04089D.TXT
_cod_data_source_block 1-120K
_cod_depositor_comments
;
The following automatic conversions were performed:
'_symmetry_cell_setting' value 'Monoclinic' changed to 'monoclinic'
according to '/home/saulius/struct/CIF-dictionaries/cif_core.dic'
dictionary named 'cif_core.dic' version 2.4.1 from 2010-06-29.

Automatic conversion script
Id: cif_fix_enum 1527 2010-12-29 10:47:43Z saulius 
;
_cod_original_cell_volume 4356.5(19)
_cod_original_sg_symbol_H-M C2/c
_cod_database_code 7105862

loop_
_symmetry_equiv_pos_as_xyz
'x, y, z'
'-x, y, -z+1/2'
'x+1/2, y+1/2, z'
'-x+1/2, y+1/2, -z+1/2'
'-x, -y, -z'
'x, -y, z-1/2'
'-x+1/2, -y+1/2, -z'
'x+1/2, -y+1/2, z-1/2'

loop_
_atom_site_label
_atom_site_type_symbol
_atom_site_fract_x
_atom_site_fract_y
_atom_site_fract_z
_atom_site_U_iso_or_equiv
_atom_site_adp_type
_atom_site_occupancy
_atom_site_symmetry_multiplicity
_atom_site_calc_flag
_atom_site_refinement_flags
_atom_site_disorder_assembly
_atom_site_disorder_group
Co1 Co 0.2500 0.7500 1.5000 0.0220(3) Uani 1 2 d S . .
Co2 Co 0.16021(3) 0.88315(5) 1.63351(5) 0.0306(3) Uani 1 1 d . . .
Cl1 Cl 0.10635(8) 0.84241(11) 1.76863(11) 0.0488(5) Uani 1 1 d . . .
Cl2 Cl 0.12743(9) 1.01490(10) 1.58012(14) 0.0558(5) Uani 1 1 d . . .
O1 O 0.15604(16) 0.7967(2) 1.5283(2) 0.0248(8) Uani 1 1 d . . .
N1 N 0.2092(2) 0.6772(3) 1.3929(3) 0.0281(10) Uani 1 1 d . . .
N2 N 0.2435(2) 0.6176(3) 1.3404(3) 0.0313(11) Uani 1 1 d . . .
N3 N 0.1376(2) 0.6010(3) 1.3033(4) 0.0423(13) Uani 1 1 d . . .
N4 N 0.2336(2) 0.3573(3) 1.1021(3) 0.0345(11) Uani 1 1 d . . .
C1 C 0.0984(3) 0.7737(3) 1.4884(4) 0.0279(12) Uani 1 1 d . . .
C2 C 0.0407(3) 0.8106(4) 1.5232(4) 0.0383(14) Uani 1 1 d . . .
H2A H 0.0437 0.8511 1.5752 0.046 Uiso 1 1 calc R . .
C3 C -0.0204(3) 0.7906(5) 1.4851(5) 0.0488(17) Uani 1 1 d . . .
H3A H -0.0583 0.8171 1.5104 0.059 Uiso 1 1 calc R . .
C4 C -0.0252(3) 0.7314(5) 1.4099(5) 0.057(2) Uani 1 1 d . . .
H4A H -0.0666 0.7175 1.3825 0.069 Uiso 1 1 calc R . .
C5 C 0.0293(3) 0.6931(5) 1.3750(5) 0.0550(19) Uani 1 1 d . . .
H5A H 0.0250 0.6513 1.3246 0.066 Uiso 1 1 calc R . .
C6 C 0.0921(3) 0.7134(4) 1.4112(4) 0.0366(14) Uani 1 1 d . . .
C7 C 0.1469(3) 0.6646(4) 1.3697(4) 0.0363(14) Uani 1 1 d . . .
C8 C 0.1984(3) 0.5733(4) 1.2891(4) 0.0374(14) Uani 1 1 d . . .
C9 C 0.2128(3) 0.5002(4) 1.2236(4) 0.0357(14) Uani 1 1 d . . .
C10 C 0.2733(3) 0.4811(4) 1.1895(5) 0.0506(18) Uani 1 1 d . . .
H10A H 0.3094 0.5169 1.2061 0.061 Uiso 1 1 calc R . .
C11 C 0.2816(3) 0.4091(4) 1.1307(5) 0.0430(16) Uani 1 1 d . . .
H11A H 0.3244 0.3961 1.1096 0.052 Uiso 1 1 calc R . .
C12 C 0.1749(3) 0.3757(5) 1.1348(6) 0.059(2) Uani 1 1 d . . .
H12A H 0.1398 0.3387 1.1167 0.071 Uiso 1 1 calc R . .
C13 C 0.1618(3) 0.4461(5) 1.1942(6) 0.063(2) Uani 1 1 d . . .
H13A H 0.1187 0.4574 1.2146 0.075 Uiso 1 1 calc R . .
N1S N 0.0000 1.0049(5) 1.7500 0.049(2) Uani 1 2 d S . .
H1SG H -0.0281 0.9702 1.7811 0.059 Uiso 1 1 d R . .
C1S C 0.0359(4) 1.0479(7) 1.8209(8) 0.113(5) Uani 1 1 d . . .
H1SA H 0.0571 1.0071 1.8634 0.170 Uiso 1 1 d R . .
H1SB H 0.0680 1.0836 1.7905 0.170 Uiso 1 1 d R . .
H1SC H 0.0071 1.0836 1.8580 0.170 Uiso 1 1 d R . .
N1A N -0.2379(6) 0.7354(8) 1.5341(9) 0.084(4) Uiso 0.50 1 d PD A -1
H1AA H -0.2655 0.7235 1.4814 0.101 Uiso 0.50 1 calc PR A -1
C3A C -0.2751(8) 0.7265(10) 1.6253(11) 0.082(5) Uiso 0.50 1 d PD A -1
H3AA H -0.2884 0.6661 1.6336 0.123 Uiso 0.50 1 calc PR A -1
H3AB H -0.3139 0.7635 1.6218 0.123 Uiso 0.50 1 calc PR A -1
H3AC H -0.2477 0.7442 1.6809 0.123 Uiso 0.50 1 calc PR A -1
C2A C -0.2223(9) 0.8287(8) 1.5339(15) 0.100(6) Uiso 0.50 1 d PD A -1
H2AA H -0.1974 0.8428 1.4756 0.149 Uiso 0.50 1 calc PR A -1
H2AB H -0.1964 0.8430 1.5922 0.149 Uiso 0.50 1 calc PR A -1
H2AC H -0.2628 0.8623 1.5337 0.149 Uiso 0.50 1 calc PR A -1
C1A C -0.1845(8) 0.6833(10) 1.5286(15) 0.145(10) Uiso 0.50 1 d PD A -1
H1AB H -0.1411 0.7026 1.5201 0.174 Uiso 0.50 1 calc PR A -1
O1A O -0.2006(9) 0.6104(9) 1.5361(14) 0.179(9) Uiso 0.50 1 d PD A -1

loop_
_atom_site_aniso_label
_atom_site_aniso_U_11
_atom_site_aniso_U_22
_atom_site_aniso_U_33
_atom_site_aniso_U_23
_atom_site_aniso_U_13
_atom_site_aniso_U_12
Co1 0.0291(6) 0.0157(5) 0.0213(5) 0.0000(4) -0.0006(4) 0.0018(4)
Co2 0.0333(5) 0.0264(4) 0.0323(5) -0.0087(3) 0.0033(3) 0.0004(3)
Cl1 0.0503(10) 0.0598(11) 0.0367(9) -0.0037(7) 0.0092(7) -0.0110(8)
Cl2 0.0691(12) 0.0272(8) 0.0710(12) -0.0024(8) -0.0058(9) 0.0117(7)
O1 0.031(2) 0.0207(18) 0.0227(18) -0.0004(15) 0.0014(15) 0.0011(15)
N1 0.031(2) 0.026(2) 0.028(2) -0.0083(19) 0.002(2) 0.0025(19)
N2 0.032(3) 0.028(2) 0.033(3) -0.010(2) 0.003(2) -0.001(2)
N3 0.036(3) 0.044(3) 0.047(3) -0.021(2) -0.003(2) 0.002(2)
N4 0.034(3) 0.031(3) 0.039(3) -0.007(2) 0.004(2) -0.001(2)
C1 0.029(3) 0.025(3) 0.030(3) 0.004(2) -0.001(2) 0.002(2)
C2 0.038(3) 0.039(3) 0.038(3) -0.007(3) 0.002(3) 0.006(3)
C3 0.034(3) 0.061(4) 0.052(4) -0.009(3) 0.004(3) 0.008(3)
C4 0.027(3) 0.080(5) 0.065(5) -0.033(4) -0.009(3) 0.007(3)
C5 0.043(4) 0.066(5) 0.055(4) -0.033(4) -0.013(3) 0.009(3)
C6 0.033(3) 0.038(3) 0.039(3) -0.008(3) -0.002(3) 0.003(3)
C7 0.036(3) 0.039(3) 0.034(3) -0.008(3) 0.002(3) 0.003(3)
C8 0.039(3) 0.031(3) 0.043(4) -0.013(3) 0.001(3) 0.002(3)
C9 0.035(3) 0.033(3) 0.038(3) -0.010(3) -0.005(3) 0.000(2)
C10 0.044(4) 0.053(4) 0.055(4) -0.031(3) 0.004(3) -0.007(3)
C11 0.035(3) 0.042(4) 0.052(4) -0.024(3) 0.002(3) -0.003(3)
C12 0.039(4) 0.058(5) 0.081(5) -0.040(4) 0.003(4) -0.008(3)
C13 0.045(4) 0.057(5) 0.087(6) -0.044(4) 0.002(4) -0.001(3)
N1S 0.042(4) 0.046(5) 0.059(5) 0.000 -0.003(4) 0.000
C1S 0.061(6) 0.147(10) 0.131(9) -0.095(8) -0.022(6) 0.038(6)

loop_
_atom_type_symbol
_atom_type_description
_atom_type_scat_dispersion_real
_atom_type_scat_dispersion_imag
_atom_type_scat_source
C C 0.0033 0.0016 'International Tables Vol C Tables 4.2.6.8 and 6.1.1.4'
H H 0.0000 0.0000 'International Tables Vol C Tables 4.2.6.8 and 6.1.1.4'
N N 0.0061 0.0033 'International Tables Vol C Tables 4.2.6.8 and 6.1.1.4'
O O 0.0106 0.0060 'International Tables Vol C Tables 4.2.6.8 and 6.1.1.4'
Cl Cl 0.1484 0.1585 'International Tables Vol C Tables 4.2.6.8 and 6.1.1.4'
Co Co 0.3494 0.9721 'International Tables Vol C Tables 4.2.6.8 and 6.1.1.4'

loop_
_geom_angle_atom_site_label_1
_geom_angle_atom_site_label_2
_geom_angle_atom_site_label_3
_geom_angle
_geom_angle_site_symmetry_1
_geom_angle_site_symmetry_3
_geom_angle_publ_flag
N1 Co1 N1 180.000(1) 7_568 . ?
N1 Co1 O1 92.69(15) 7_568 . ?
N1 Co1 O1 87.31(15) . . ?
N1 Co1 O1 87.31(15) 7_568 7_568 ?
N1 Co1 O1 92.69(15) . 7_568 ?
O1 Co1 O1 180.000(1) . 7_568 ?
N1 Co1 N4 91.30(18) 7_568 6_566 ?
N1 Co1 N4 88.70(18) . 6_566 ?
O1 Co1 N4 89.48(15) . 6_566 ?
O1 Co1 N4 90.52(15) 7_568 6_566 ?
N1 Co1 N4 88.70(18) 7_568 4_557 ?
N1 Co1 N4 91.30(18) . 4_557 ?
O1 Co1 N4 90.52(15) . 4_557 ?
O1 Co1 N4 89.48(15) 7_568 4_557 ?
N4 Co1 N4 180.000(1) 6_566 4_557 ?
O1 Co2 N2 99.15(16) . 7_568 ?
O1 Co2 Cl2 111.35(11) . . ?
N2 Co2 Cl2 110.55(14) 7_568 . ?
O1 Co2 Cl1 113.30(11) . . ?
N2 Co2 Cl1 110.20(14) 7_568 . ?
Cl2 Co2 Cl1 111.64(7) . . ?
C1 O1 Co2 120.4(3) . . ?
C1 O1 Co1 129.8(3) . . ?
Co2 O1 Co1 109.78(16) . . ?
C7 N1 N2 106.1(4) . . ?
C7 N1 Co1 130.0(4) . . ?
N2 N1 Co1 123.0(3) . . ?
C8 N2 N1 105.2(4) . . ?
C8 N2 Co2 139.6(4) . 7_568 ?
N1 N2 Co2 115.1(3) . 7_568 ?
C8 N3 C7 102.0(5) . . ?
C12 N4 C11 116.6(5) . . ?
C12 N4 Co1 121.8(4) . 4_547 ?
C11 N4 Co1 121.5(4) . 4_547 ?
O1 C1 C2 119.7(5) . . ?
O1 C1 C6 123.3(5) . . ?
C2 C1 C6 117.0(5) . . ?
C3 C2 C1 123.0(6) . . ?
C3 C2 H2A 118.5 . . ?
C1 C2 H2A 118.5 . . ?
C4 C3 C2 118.9(6) . . ?
C4 C3 H3A 120.6 . . ?
C2 C3 H3A 120.6 . . ?
C5 C4 C3 120.0(6) . . ?
C5 C4 H4A 120.0 . . ?
C3 C4 H4A 120.0 . . ?
C4 C5 C6 122.2(6) . . ?
C4 C5 H5A 118.9 . . ?
C6 C5 H5A 118.9 . . ?
C5 C6 C1 118.9(5) . . ?
C5 C6 C7 116.7(5) . . ?
C1 C6 C7 124.3(5) . . ?
N1 C7 N3 113.2(5) . . ?
N1 C7 C6 124.8(5) . . ?
N3 C7 C6 122.0(5) . . ?
N3 C8 N2 113.6(5) . . ?
N3 C8 C9 121.9(5) . . ?
N2 C8 C9 124.5(5) . . ?
C10 C9 C13 117.1(6) . . ?
C10 C9 C8 124.3(5) . . ?
C13 C9 C8 118.6(6) . . ?
C9 C10 C11 119.5(6) . . ?
C9 C10 H10A 120.3 . . ?
C11 C10 H10A 120.3 . . ?
N4 C11 C10 124.0(6) . . ?
N4 C11 H11A 118.0 . . ?
C10 C11 H11A 118.0 . . ?
N4 C12 C13 123.5(6) . . ?
N4 C12 H12A 118.2 . . ?
C13 C12 H12A 118.2 . . ?
C12 C13 C9 119.3(6) . . ?
C12 C13 H13A 120.4 . . ?
C9 C13 H13A 120.4 . . ?
C1S N1S C1S 122.5(12) 2_558 . ?
C1S N1S H1SG 106.4 2_558 . ?
C1S N1S H1SG 107.0 . . ?
N1S C1S H1SA 110.1 . . ?
N1S C1S H1SB 109.4 . . ?
H1SA C1S H1SB 109.5 . . ?
N1S C1S H1SC 108.8 . . ?
H1SA C1S H1SC 109.5 . . ?
H1SB C1S H1SC 109.5 . . ?
C1A N1A C2A 113.8(9) . . ?
C1A N1A C3A 114.7(9) . . ?
C2A N1A C3A 101.9(13) . . ?
C1A N1A H1AA 108.7 . . ?
C2A N1A H1AA 108.7 . . ?
C3A N1A H1AA 108.7 . . ?
N1A C3A H3AA 109.5 . . ?
N1A C3A H3AB 109.5 . . ?
H3AA C3A H3AB 109.5 . . ?
N1A C3A H3AC 109.5 . . ?
H3AA C3A H3AC 109.5 . . ?
H3AB C3A H3AC 109.5 . . ?
N1A C2A H2AA 109.5 . . ?
N1A C2A H2AB 109.5 . . ?
H2AA C2A H2AB 109.5 . . ?
N1A C2A H2AC 109.5 . . ?
H2AA C2A H2AC 109.5 . . ?
H2AB C2A H2AC 109.5 . . ?
O1A C1A N1A 109.5(10) . . ?
O1A C1A H1AB 125.3 . . ?
N1A C1A H1AB 125.3 . . ?

loop_
_geom_bond_atom_site_label_1
_geom_bond_atom_site_label_2
_geom_bond_distance
_geom_bond_site_symmetry_2
_geom_bond_publ_flag
Co1 N1 2.023(4) 7_568 ?
Co1 N1 2.023(4) . ?
Co1 O1 2.102(3) . ?
Co1 O1 2.102(3) 7_568 ?
Co1 N4 2.200(5) 6_566 ?
Co1 N4 2.200(5) 4_557 ?
Co2 O1 1.968(3) . ?
Co2 N2 2.005(5) 7_568 ?
Co2 Cl2 2.2632(18) . ?
Co2 Cl1 2.2628(17) . ?
O1 C1 1.346(6) . ?
N1 C7 1.328(7) . ?
N1 N2 1.371(6) . ?
N2 C8 1.342(7) . ?
N2 Co2 2.005(5) 7_568 ?
N3 C8 1.338(7) . ?
N3 C7 1.352(7) . ?
N4 C12 1.324(8) . ?
N4 C11 1.326(7) . ?
N4 Co1 2.200(4) 4_547 ?
C1 C2 1.404(8) . ?
C1 C6 1.415(8) . ?
C2 C3 1.387(8) . ?
C2 H2A 0.9500 . ?
C3 C4 1.381(9) . ?
C3 H3A 0.9500 . ?
C4 C5 1.361(9) . ?
C4 H4A 0.9500 . ?
C5 C6 1.409(8) . ?
C5 H5A 0.9500 . ?
C6 C7 1.477(8) . ?
C8 C9 1.478(8) . ?
C9 C10 1.367(8) . ?
C9 C13 1.394(9) . ?
C10 C11 1.387(8) . ?
C10 H10A 0.9500 . ?
C11 H11A 0.9500 . ?
C12 C13 1.388(9) . ?
C12 H12A 0.9500 . ?
C13 H13A 0.9500 . ?
N1S C1S 1.382(9) 2_558 ?
N1S C1S 1.382(9) . ?
N1S H1SG 0.8999 . ?
C1S H1SA 0.9599 . ?
C1S H1SB 0.9599 . ?
C1S H1SC 0.9601 . ?
N1A C1A 1.364(9) . ?
N1A C2A 1.477(9) . ?
N1A C3A 1.484(9) . ?
N1A H1AA 0.9300 . ?
C3A H3AA 0.9800 . ?
C3A H3AB 0.9800 . ?
C3A H3AC 0.9800 . ?
C2A H2AA 0.9800 . ?
C2A H2AB 0.9800 . ?
C2A H2AC 0.9800 . ?
C1A O1A 1.178(9) . ?
C1A H1AB 0.9500 . ?
